data_1532694
loop_
_publ_author_name
'Latroche, M.'
'Joubert, J.M.'
'Percheron-Guegan, A.'
'Bouree-Vigneron, F.'

_publ_section_title
;
 Neutron diffraction study of the deuterides of the over-stoichiometric
 compounds La Ni5+x
;
_journal_name_full 'Journal of Solid State Chemistry'
_journal_page_first 1219
_journal_page_last 1229
_journal_volume 177
_journal_year 2004
_chemical_formula_sum 'D6.57 La Ni5'
_chemical_name_systematic 'La Ni5 D6.57'
_space_group_IT_number 186
_symmetry_space_group_name_Hall 'P 6c -2c'
_symmetry_space_group_name_H-M 'P 63 m c'
_cell_angle_alpha 90
_cell_angle_beta 90
_cell_angle_gamma 120
_cell_formula_units_Z 2
_cell_length_a 5.3954
_cell_length_b 5.3954
_cell_length_c 8.5858
_cell_volume 216.451
_citation_journal_id_ASTM JSSCBI
_cod_data_source_file Latroche_JSSCBI_2004_1641.cif
_cod_data_source_block D6.57La1Ni5
_cod_original_cell_volume 216.4506
_cod_original_formula_sum 'D6.57 La1 Ni5'
_cod_database_code 1532694

loop_
_symmetry_equiv_pos_as_xyz
x,y,z
x-y,x,z+1/2
-y,x-y,z
-x,-y,z+1/2
-x+y,-x,z
y,-x+y,z+1/2
y,x,z+1/2
-x+y,y,z
-x,-x+y,z+1/2
-y,-x,z
x-y,-y,z+1/2
x,x-y,z

loop_
_atom_site_label
_atom_site_type_symbol
_atom_site_fract_x
_atom_site_fract_y
_atom_site_fract_z
_atom_site_occupancy
_atom_site_U_iso_or_equiv
Ni3 Ni 0.5 0 0.25 1 0.0
D3 D 0.139 0.278 0.276 0.533 0.0
Ni1 Ni 0.3333 0.6667 0 1 0.0
D1 D 0.3333 0.6667 0.819 0.64 0.0
D5 D 0.488 0 0.0528 0.447 0.0
D2 D 0.3333 0.6667 0.319 0.145 0.0
Ni2 Ni 0.3333 0.6667 0.5 1 0.0
La1 La 0 0 0.0156 1 0.0
D6 D 0.2 0.4 0.329 0.383 0.0
D4 D 0.139 0.278 0.776 0.117 0.0
